data_1508556
loop_
_publ_author_name
'Zang, Le Yun'
'Wei, Wei'
'Guo, Ye'
'Wang, Ting'
'Jiao, Rui Hua'
'Ng, Seik Weng'
'Tan, Ren Xiang'
'Ge, Hui Ming'

_publ_section_title
;
 Sesquiterpenoids from the mangrove-derived endophytic fungus Diaporthe
 sp.
;
_journal_issue 10
_journal_name_full 'Journal of natural products'
_journal_page_first 1744
_journal_page_last 1749
_journal_paper_doi 10.1021/np3004112
_journal_volume 75
_journal_year 2012
_chemical_absolute_configuration ad
_chemical_formula_moiety 'C15 H28 O3'
_chemical_formula_sum 'C15 H28 O3'
_chemical_formula_weight 256.37
_chemical_name_systematic
; 
 ? 
;
_space_group_IT_number 4
_symmetry_cell_setting monoclinic
_symmetry_space_group_name_Hall 'P 2yb'
_symmetry_space_group_name_H-M 'P 1 21 1'
_atom_sites_solution_hydrogens geom
_atom_sites_solution_primary direct
_atom_sites_solution_secondary difmap
_audit_creation_method SHELXL-97
_cell_angle_alpha 90.00
_cell_angle_beta 112.765(3)
_cell_angle_gamma 90.00
_cell_formula_units_Z 2
_cell_length_a 5.9952(2)
_cell_length_b 17.2742(3)
_cell_length_c 7.1081(2)
_cell_measurement_reflns_used 8977
_cell_measurement_temperature 100(2)
_cell_measurement_theta_max 76.39
_cell_measurement_theta_min 3.99
_cell_volume 678.79(4)
_computing_cell_refinement 'CrysAlis PRO (Agilent, 2010)'
_computing_data_collection 'CrysAlis PRO (Agilent, 2010)'
_computing_data_reduction 'CrysAlis PRO (Agilent, 2010)'
_computing_molecular_graphics 'X-Seed (Barbour, 2001)'
_computing_publication_material 'publCIF (Westrip, 2010)'
_computing_structure_refinement 'SHELXL-97 (Sheldrick, 2008)'
_computing_structure_solution 'SHELXS-97 (Sheldrick, 2008)'
_diffrn_ambient_temperature 100(2)
_diffrn_detector_area_resol_mean 10.4041
_diffrn_measured_fraction_theta_full 0.998
_diffrn_measured_fraction_theta_max 0.999
_diffrn_measurement_device_type 'Agilent Technologies SuperNova Dual diffractometer with Atlas detector'
_diffrn_measurement_method '\w scan'
_diffrn_radiation_monochromator Mirror
_diffrn_radiation_source 'SuperNova (Cu) X-ray Source'
_diffrn_radiation_type CuK\a
_diffrn_radiation_wavelength 1.54184
_diffrn_reflns_av_R_equivalents 0.0290
_diffrn_reflns_av_sigmaI/netI 0.0162
_diffrn_reflns_limit_h_max 7
_diffrn_reflns_limit_h_min -7
_diffrn_reflns_limit_k_max 21
_diffrn_reflns_limit_k_min -21
_diffrn_reflns_limit_l_max 8
_diffrn_reflns_limit_l_min -8
_diffrn_reflns_number 13402
_diffrn_reflns_theta_full 76.58
_diffrn_reflns_theta_max 76.58
_diffrn_reflns_theta_min 5.12
_diffrn_standards_decay_% 0
_diffrn_standards_interval_count 0
_diffrn_standards_interval_time 0
_diffrn_standards_number 0
_exptl_absorpt_coefficient_mu 0.671
_exptl_absorpt_correction_T_max 0.9801
_exptl_absorpt_correction_T_min 0.8240
_exptl_absorpt_correction_type multi-scan
_exptl_absorpt_process_details 'CrysAlis PRO (Agilent, 2010)'
_exptl_crystal_colour colorless
_exptl_crystal_density_diffrn 1.254
_exptl_crystal_density_method 'not measured'
_exptl_crystal_description plate
_exptl_crystal_F_000 284
_exptl_crystal_size_max 0.30
_exptl_crystal_size_mid 0.30
_exptl_crystal_size_min 0.03
_refine_diff_density_max 0.376
_refine_diff_density_min -0.288
_refine_diff_density_rms 0.056
_refine_ls_abs_structure_details 'Flack (Flack, 1983) parameter from 1359 Friedel pairs'
_refine_ls_abs_structure_Flack 0.2(2)
_refine_ls_extinction_method none
_refine_ls_goodness_of_fit_ref 1.094
_refine_ls_hydrogen_treatment constr
_refine_ls_matrix_type full
_refine_ls_number_parameters 166
_refine_ls_number_reflns 2830
_refine_ls_number_restraints 1
_refine_ls_restrained_S_all 1.094
_refine_ls_R_factor_all 0.0629
_refine_ls_R_factor_gt 0.0626
_refine_ls_shift/su_max 0.001
_refine_ls_shift/su_mean 0.001
_refine_ls_structure_factor_coef Fsqd
_refine_ls_weighting_details 'calc w=1/[\s^2^(Fo^2^)+(0.1329P)^2^+0.1902P] where P=(Fo^2^+2Fc^2^)/3'
_refine_ls_weighting_scheme calc
_refine_ls_wR_factor_gt 0.1686
_refine_ls_wR_factor_ref 0.1694
_reflns_number_gt 2800
_reflns_number_total 2830
_reflns_threshold_expression I>2\s(I)
_cod_data_source_file np3004112_si_004.cif
_cod_data_source_block a
_cod_original_cell_volume 678.79(3)
_cod_original_sg_symbol_H-M 'P 21'
_cod_database_code 1508556

loop_
_symmetry_equiv_pos_as_xyz
'x, y, z'
'-x, y+1/2, -z'

loop_
_atom_site_label
_atom_site_type_symbol
_atom_site_fract_x
_atom_site_fract_y
_atom_site_fract_z
_atom_site_U_iso_or_equiv
_atom_site_adp_type
_atom_site_occupancy
_atom_site_symmetry_multiplicity
_atom_site_calc_flag
_atom_site_refinement_flags
O1 O 0.2336(3) 0.49976(9) 0.4363(2) 0.0196(4) Uani 1 1 d .
H1 H 0.3512 0.4921 0.5472 0.029 Uiso 1 1 calc R
O2 O 0.4025(3) 0.93972(9) 0.2105(2) 0.0206(4) Uani 1 1 d .
H2 H 0.3447 0.9544 0.0883 0.031 Uiso 1 1 calc R
O3 O 0.1638(3) 0.92152(9) -0.1884(3) 0.0227(4) Uani 1 1 d .
H3 H 0.0488 0.9455 -0.2767 0.034 Uiso 1 1 calc R
C1 C 0.2140(4) 0.58093(13) 0.3904(3) 0.0172(4) Uani 1 1 d .
H1A H 0.2131 0.6098 0.5104 0.021 Uiso 1 1 calc R
H1B H 0.0577 0.5908 0.2757 0.021 Uiso 1 1 calc R
C2 C 0.6592(4) 0.59684(14) 0.5143(3) 0.0211(5) Uani 1 1 d .
H2A H 0.6762 0.5413 0.5442 0.032 Uiso 1 1 calc R
H2B H 0.6607 0.6250 0.6344 0.032 Uiso 1 1 calc R
H2C H 0.7940 0.6145 0.4797 0.032 Uiso 1 1 calc R
C3 C 0.4190(4) 0.61202(11) 0.3335(3) 0.0149(4) Uani 1 1 d .
C4 C 0.3961(4) 0.70085(11) 0.2879(3) 0.0140(4) Uani 1 1 d .
H4 H 0.5524 0.7151 0.2772 0.017 Uiso 1 1 calc R
C5 C 0.3886(4) 0.75078(12) 0.4635(3) 0.0174(4) Uani 1 1 d .
H5A H 0.5072 0.7310 0.5948 0.021 Uiso 1 1 calc R
H5B H 0.2256 0.7479 0.4676 0.021 Uiso 1 1 calc R
C6 C 0.4483(4) 0.83509(13) 0.4337(3) 0.0193(5) Uani 1 1 d .
H6A H 0.4396 0.8667 0.5468 0.023 Uiso 1 1 calc R
H6B H 0.6164 0.8377 0.4409 0.023 Uiso 1 1 calc R
C7 C 0.2790(4) 0.86963(12) 0.2315(3) 0.0173(4) Uani 1 1 d .
C8 C 0.2547(4) 0.81446(12) 0.0510(3) 0.0150(4) Uani 1 1 d .
H8 H 0.4181 0.8140 0.0439 0.018 Uiso 1 1 calc R
C9 C 0.1979(3) 0.72741(12) 0.0802(3) 0.0137(4) Uani 1 1 d .
C10 C 0.2290(4) 0.67868(12) -0.0908(3) 0.0167(4) Uani 1 1 d .
H10A H 0.0956 0.6911 -0.2222 0.020 Uiso 1 1 calc R
H10B H 0.3828 0.6934 -0.1023 0.020 Uiso 1 1 calc R
C11 C 0.2302(4) 0.59127(13) -0.0535(3) 0.0193(4) Uani 1 1 d .
H11A H 0.0722 0.5755 -0.0520 0.023 Uiso 1 1 calc R
H11B H 0.2532 0.5634 -0.1664 0.023 Uiso 1 1 calc R
C12 C 0.4310(4) 0.56888(13) 0.1480(3) 0.0182(4) Uani 1 1 d .
H12A H 0.5891 0.5797 0.1396 0.022 Uiso 1 1 calc R
H12B H 0.4220 0.5125 0.1690 0.022 Uiso 1 1 calc R
C13 C 0.0377(4) 0.89366(14) 0.2408(4) 0.0229(5) Uani 1 1 d .
H13A H 0.0679 0.9281 0.3577 0.034 Uiso 1 1 calc R
H13B H -0.0489 0.8475 0.2559 0.034 Uiso 1 1 calc R
H13C H -0.0604 0.9208 0.1148 0.034 Uiso 1 1 calc R
C14 C 0.0824(4) 0.84686(12) -0.1555(3) 0.0196(4) Uani 1 1 d .
H14A H 0.0770 0.8113 -0.2664 0.023 Uiso 1 1 calc R
H14B H -0.0830 0.8510 -0.1570 0.023 Uiso 1 1 calc R
C15 C -0.0642(4) 0.71673(13) 0.0668(3) 0.0175(4) Uani 1 1 d .
H15A H -0.1782 0.7345 -0.0668 0.026 Uiso 1 1 calc R
H15B H -0.0871 0.7471 0.1745 0.026 Uiso 1 1 calc R
H15C H -0.0933 0.6619 0.0841 0.026 Uiso 1 1 calc R

loop_
_atom_site_aniso_label
_atom_site_aniso_U_11
_atom_site_aniso_U_22
_atom_site_aniso_U_33
_atom_site_aniso_U_23
_atom_site_aniso_U_13
_atom_site_aniso_U_12
O1 0.0202(7) 0.0163(8) 0.0192(7) 0.0037(6) 0.0043(6) -0.0020(6)
O2 0.0257(8) 0.0162(7) 0.0174(7) 0.0003(6) 0.0056(6) -0.0047(6)
O3 0.0249(8) 0.0190(8) 0.0193(8) 0.0055(6) 0.0032(6) -0.0016(6)
C1 0.0175(9) 0.0164(10) 0.0178(9) 0.0030(7) 0.0069(7) -0.0009(7)
C2 0.0166(9) 0.0224(11) 0.0195(10) 0.0034(8) 0.0016(8) 0.0008(8)
C3 0.0137(9) 0.0158(9) 0.0142(9) 0.0021(7) 0.0041(7) 0.0012(7)
C4 0.0142(8) 0.0160(10) 0.0113(8) 0.0007(7) 0.0046(7) -0.0020(7)
C5 0.0226(10) 0.0168(10) 0.0123(8) 0.0000(8) 0.0060(7) -0.0016(8)
C6 0.0237(11) 0.0185(11) 0.0138(10) -0.0021(7) 0.0053(8) -0.0045(8)
C7 0.0207(10) 0.0141(9) 0.0170(10) -0.0019(7) 0.0073(8) -0.0013(8)
C8 0.0163(10) 0.0153(10) 0.0137(9) -0.0001(7) 0.0060(8) -0.0012(7)
C9 0.0135(9) 0.0150(9) 0.0119(8) 0.0001(7) 0.0040(7) -0.0003(7)
C10 0.0205(10) 0.0182(10) 0.0113(8) -0.0007(7) 0.0058(7) -0.0015(7)
C11 0.0256(11) 0.0172(10) 0.0143(10) -0.0015(8) 0.0071(8) 0.0004(8)
C12 0.0204(10) 0.0170(9) 0.0187(10) 0.0009(8) 0.0093(8) 0.0025(7)
C13 0.0240(11) 0.0201(11) 0.0264(11) -0.0035(9) 0.0118(9) 0.0008(8)
C14 0.0224(10) 0.0176(10) 0.0155(10) 0.0017(8) 0.0039(8) -0.0006(8)
C15 0.0137(9) 0.0194(9) 0.0189(9) 0.0014(7) 0.0057(8) -0.0006(7)

loop_
_atom_type_symbol
_atom_type_description
_atom_type_scat_dispersion_real
_atom_type_scat_dispersion_imag
_atom_type_scat_source
C C 0.0181 0.0091 'International Tables Vol C Tables 4.2.6.8 and 6.1.1.4'
H H 0.0000 0.0000 'International Tables Vol C Tables 4.2.6.8 and 6.1.1.4'
O O 0.0492 0.0322 'International Tables Vol C Tables 4.2.6.8 and 6.1.1.4'

loop_
_geom_angle_atom_site_label_1
_geom_angle_atom_site_label_2
_geom_angle_atom_site_label_3
_geom_angle
C1 O1 H1 109.5
C7 O2 H2 109.5
C14 O3 H3 109.5
O1 C1 C3 113.54(17)
O1 C1 H1A 108.9
C3 C1 H1A 108.9
O1 C1 H1B 108.9
C3 C1 H1B 108.9
H1A C1 H1B 107.7
C3 C2 H2A 109.5
C3 C2 H2B 109.5
H2A C2 H2B 109.5
C3 C2 H2C 109.5
H2A C2 H2C 109.5
H2B C2 H2C 109.5
C1 C3 C2 107.90(17)
C1 C3 C12 111.35(17)
C2 C3 C12 107.13(17)
C1 C3 C4 112.55(17)
C2 C3 C4 108.64(17)
C12 C3 C4 109.08(17)
C5 C4 C3 114.32(17)
C5 C4 C9 110.66(16)
C3 C4 C9 117.23(16)
C5 C4 H4 104.3
C3 C4 H4 104.3
C9 C4 H4 104.3
C4 C5 C6 109.89(17)
C4 C5 H5A 109.7
C6 C5 H5A 109.7
C4 C5 H5B 109.7
C6 C5 H5B 109.7
H5A C5 H5B 108.2
C7 C6 C5 113.33(17)
C7 C6 H6A 108.9
C5 C6 H6A 108.9
C7 C6 H6B 108.9
C5 C6 H6B 108.9
H6A C6 H6B 107.7
O2 C7 C6 104.03(17)
O2 C7 C13 107.79(17)
C6 C7 C13 111.17(18)
O2 C7 C8 108.22(16)
C6 C7 C8 110.66(17)
C13 C7 C8 114.36(18)
C14 C8 C7 112.18(17)
C14 C8 C9 111.99(16)
C7 C8 C9 115.55(16)
C14 C8 H8 105.4
C7 C8 H8 105.4
C9 C8 H8 105.4
C10 C9 C15 108.32(16)
C10 C9 C4 107.67(16)
C15 C9 C4 113.94(16)
C10 C9 C8 108.55(16)
C15 C9 C8 111.85(16)
C4 C9 C8 106.33(15)
C11 C10 C9 113.22(17)
C11 C10 H10A 108.9
C9 C10 H10A 108.9
C11 C10 H10B 108.9
C9 C10 H10B 108.9
H10A C10 H10B 107.7
C12 C11 C10 111.24(17)
C12 C11 H11A 109.4
C10 C11 H11A 109.4
C12 C11 H11B 109.4
C10 C11 H11B 109.4
H11A C11 H11B 108.0
C11 C12 C3 113.64(17)
C11 C12 H12A 108.8
C3 C12 H12A 108.8
C11 C12 H12B 108.8
C3 C12 H12B 108.8
H12A C12 H12B 107.7
C7 C13 H13A 109.5
C7 C13 H13B 109.5
H13A C13 H13B 109.5
C7 C13 H13C 109.5
H13A C13 H13C 109.5
H13B C13 H13C 109.5
O3 C14 C8 109.80(17)
O3 C14 H14A 109.7
C8 C14 H14A 109.7
O3 C14 H14B 109.7
C8 C14 H14B 109.7
H14A C14 H14B 108.2
C9 C15 H15A 109.5
C9 C15 H15B 109.5
H15A C15 H15B 109.5
C9 C15 H15C 109.5
H15A C15 H15C 109.5
H15B C15 H15C 109.5

loop_
_geom_bond_atom_site_label_1
_geom_bond_atom_site_label_2
_geom_bond_distance
O1 C1 1.434(2)
O1 H1 0.8400
O2 C7 1.457(3)
O2 H2 0.8400
O3 C14 1.430(2)
O3 H3 0.8400
C1 C3 1.532(3)
C1 H1A 0.9900
C1 H1B 0.9900
C2 C3 1.537(3)
C2 H2A 0.9800
C2 H2B 0.9800
C2 H2C 0.9800
C3 C12 1.540(3)
C3 C4 1.563(3)
C4 C5 1.532(3)
C4 C9 1.563(3)
C4 H4 1.0000
C5 C6 1.534(3)
C5 H5A 0.9900
C5 H5B 0.9900
C6 C7 1.524(3)
C6 H6A 0.9900
C6 H6B 0.9900
C7 C13 1.531(3)
C7 C8 1.560(3)
C8 C14 1.537(3)
C8 C9 1.573(3)
C8 H8 1.0000
C9 C10 1.548(3)
C9 C15 1.548(3)
C10 C11 1.533(3)
C10 H10A 0.9900
C10 H10B 0.9900
C11 C12 1.521(3)
C11 H11A 0.9900
C11 H11B 0.9900
C12 H12A 0.9900
C12 H12B 0.9900
C13 H13A 0.9800
C13 H13B 0.9800
C13 H13C 0.9800
C14 H14A 0.9900
C14 H14B 0.9900
C15 H15A 0.9800
C15 H15B 0.9800
C15 H15C 0.9800

loop_
_geom_hbond_atom_site_label_D
_geom_hbond_atom_site_label_H
_geom_hbond_atom_site_label_A
_geom_hbond_distance_DH
_geom_hbond_distance_HA
_geom_hbond_distance_DA
_geom_hbond_angle_DHA
_geom_hbond_site_symmetry_A
O1 H1 O2 0.84 2.00 2.810(2) 162 2_646
O2 H2 O3 0.84 1.93 2.654(2) 144 .
O3 H3 O1 0.84 1.88 2.713(2) 169 2

loop_
_geom_torsion_atom_site_label_1
_geom_torsion_atom_site_label_2
_geom_torsion_atom_site_label_3
_geom_torsion_atom_site_label_4
_geom_torsion
O1 C1 C3 C2 -59.1(2)
O1 C1 C3 C12 58.2(2)
O1 C1 C3 C4 -178.97(16)
C1 C3 C4 C5 57.3(2)
C2 C3 C4 C5 -62.1(2)
C12 C3 C4 C5 -178.61(17)
C1 C3 C4 C9 -74.6(2)
C2 C3 C4 C9 165.94(16)
C12 C3 C4 C9 49.5(2)
C3 C4 C5 C6 161.79(18)
C9 C4 C5 C6 -63.2(2)
C4 C5 C6 C7 57.5(2)
C5 C6 C7 O2 -165.45(17)
C5 C6 C7 C13 78.8(2)
C5 C6 C7 C8 -49.4(2)
O2 C7 C8 C14 -67.4(2)
C6 C7 C8 C14 179.21(17)
C13 C7 C8 C14 52.7(2)
O2 C7 C8 C9 162.57(16)
C6 C7 C8 C9 49.2(2)
C13 C7 C8 C9 -77.3(2)
C5 C4 C9 C10 175.84(16)
C3 C4 C9 C10 -50.6(2)
C5 C4 C9 C15 -64.0(2)
C3 C4 C9 C15 69.5(2)
C5 C4 C9 C8 59.7(2)
C3 C4 C9 C8 -166.79(17)
C14 C8 C9 C10 60.7(2)
C7 C8 C9 C10 -169.18(17)
C14 C8 C9 C15 -58.8(2)
C7 C8 C9 C15 71.4(2)
C14 C8 C9 C4 176.29(16)
C7 C8 C9 C4 -53.6(2)
C15 C9 C10 C11 -70.3(2)
C4 C9 C10 C11 53.3(2)
C8 C9 C10 C11 168.03(17)
C9 C10 C11 C12 -58.1(2)
C10 C11 C12 C3 56.4(2)
C1 C3 C12 C11 74.2(2)
C2 C3 C12 C11 -168.00(18)
C4 C3 C12 C11 -50.6(2)
C7 C8 C14 O3 57.1(2)
C9 C8 C14 O3 -171.09(16)

loop_
_cod_related_entry_id
_cod_related_entry_code
_cod_related_entry_database
1 28668644 ChemSpider
